data_4348019
loop_
_publ_author_name
'Shao, Dong'
'Zhang, Shao-Liang'
'Shi, Le'
'Zhang, Yi-Quan'
'Wang, Xin-Yi'

_publ_section_title
;
 Probing the Effect of Axial Ligands on Easy-Plane Anisotropy of
 Pentagonal-Bipyramidal Cobalt(II) Single-Ion Magnets.
;
_journal_issue 21
_journal_name_full 'Inorganic chemistry'
_journal_page_first 10859
_journal_page_last 10869
_journal_paper_doi 10.1021/acs.inorgchem.6b00854
_journal_volume 55
_journal_year 2016
_chemical_formula_sum 'C25 H21 Co N9 S2'
_chemical_formula_weight 570.56
_chemical_name_common '[Co(tdmmb)(NCS)2]'
_space_group_IT_number 43
_space_group_name_Hall 'F 2 -2d'
_space_group_name_H-M_alt 'F d d 2'
_symmetry_cell_setting orthorhombic
_symmetry_space_group_name_H-M 'F d d 2'
_atom_sites_solution_hydrogens geom
_atom_sites_solution_primary direct
_atom_sites_solution_secondary difmap
_audit_creation_method SHELXL-97
_cell_angle_alpha 90.00
_cell_angle_beta 90.00
_cell_angle_gamma 90.00
_cell_formula_units_Z 8
_cell_length_a 34.7559(19)
_cell_length_b 9.6439(5)
_cell_length_c 14.2612(8)
_cell_measurement_reflns_used 9856
_cell_measurement_temperature 296(2)
_cell_measurement_theta_max 31.10
_cell_measurement_theta_min 2.34
_cell_volume 4780.1(4)
_computing_cell_refinement 'Bruker SAINT'
_computing_data_collection 'Bruker APEX2'
_computing_data_reduction 'Bruker SAINT'
_computing_molecular_graphics 'Bruker SHELXTL'
_computing_publication_material 'Bruker SHELXTL'
_computing_structure_refinement 'SHELXL-97 (Sheldrick, 1997)'
_computing_structure_solution 'SHELXS-97 (Sheldrick, 1990)'
_diffrn_ambient_temperature 296(2)
_diffrn_measured_fraction_theta_full 1.000
_diffrn_measured_fraction_theta_max 1.000
_diffrn_measurement_device_type 'Bruker APEX-II CCD'
_diffrn_measurement_method '\f and \w scans'
_diffrn_radiation_monochromator graphite
_diffrn_radiation_source 'fine-focus sealed tube'
_diffrn_radiation_type MoK\a
_diffrn_radiation_wavelength 0.71073
_diffrn_reflns_av_R_equivalents 0.0170
_diffrn_reflns_av_sigmaI/netI 0.0323
_diffrn_reflns_limit_h_max 41
_diffrn_reflns_limit_h_min -31
_diffrn_reflns_limit_k_max 11
_diffrn_reflns_limit_k_min -11
_diffrn_reflns_limit_l_max 16
_diffrn_reflns_limit_l_min -16
_diffrn_reflns_number 6306
_diffrn_reflns_theta_full 25.01
_diffrn_reflns_theta_max 25.01
_diffrn_reflns_theta_min 2.34
_exptl_absorpt_coefficient_mu 0.929
_exptl_absorpt_correction_T_max 0.7491
_exptl_absorpt_correction_T_min 0.5464
_exptl_absorpt_correction_type multi-scan
_exptl_absorpt_process_details 'SADABS: Bruker, 2000'
_exptl_crystal_colour orange
_exptl_crystal_density_diffrn 1.586
_exptl_crystal_density_method 'not measured'
_exptl_crystal_description block
_exptl_crystal_F_000 2344
_exptl_crystal_size_max 0.74
_exptl_crystal_size_mid 0.45
_exptl_crystal_size_min 0.33
_refine_diff_density_max 1.249
_refine_diff_density_min -1.127
_refine_diff_density_rms 0.097
_refine_ls_abs_structure_details 'Flack H D (1983), Acta Cryst. A39, 876-881'
_refine_ls_abs_structure_Flack 0.03(3)
_refine_ls_extinction_method none
_refine_ls_goodness_of_fit_ref 1.102
_refine_ls_hydrogen_treatment constr
_refine_ls_matrix_type full
_refine_ls_number_parameters 171
_refine_ls_number_reflns 2089
_refine_ls_number_restraints 1
_refine_ls_restrained_S_all 1.102
_refine_ls_R_factor_all 0.0507
_refine_ls_R_factor_gt 0.0503
_refine_ls_shift/su_max 0.001
_refine_ls_shift/su_mean 0.000
_refine_ls_structure_factor_coef Fsqd
_refine_ls_weighting_details 'calc w=1/[\s^2^(Fo^2^)+(0.0257P)^2^+80.2724P] where P=(Fo^2^+2Fc^2^)/3'
_refine_ls_weighting_scheme calc
_refine_ls_wR_factor_gt 0.1189
_refine_ls_wR_factor_ref 0.1191
_reflns_number_gt 2065
_reflns_number_total 2089
_reflns_threshold_expression >2sigma(I)
_cod_data_source_file ic6b00854_si_002.cif
_cod_data_source_block '[Co(tdmmb)(NCS)2]'
_cod_depositor_comments
;
The following automatic conversions were performed:

data item '_exptl_absorpt_correction_type' value 'multi-Scan' was
changed to 'multi-scan' in accordance with the
/home/saulius/struct/COD-crude-data/automatic-downloads/DataCite-retrospective/ACS/depositions/lib/dictionaries/cif_core.dic
dictionary named 'cif_core.dic' version 2.4.2 last updated on
2011-04-26.

data item '_symmetry_cell_setting' value 'Orthorhombic' was changed
to 'orthorhombic' in accordance with the
/home/saulius/struct/COD-crude-data/automatic-downloads/DataCite-retrospective/ACS/depositions/lib/dictionaries/cif_core.dic
dictionary named 'cif_core.dic' version 2.4.2 last updated on
2011-04-26.

Automatic conversion script
Id: cif_fix_values 6909 2019-04-08 15:41:33Z antanas 
;
_cod_original_sg_symbol_H-M Fdd2
_cod_database_code 4348019

loop_
_symmetry_equiv_pos_as_xyz
'x, y, z'
'-x, -y, z'
'-x+1/4, y+1/4, z+1/4'
'x+1/4, -y+1/4, z+1/4'
'x, y+1/2, z+1/2'
'-x, -y+1/2, z+1/2'
'-x+1/4, y+3/4, z+3/4'
'x+1/4, -y+3/4, z+3/4'
'x+1/2, y, z+1/2'
'-x+1/2, -y, z+1/2'
'-x+3/4, y+1/4, z+3/4'
'x+3/4, -y+1/4, z+3/4'
'x+1/2, y+1/2, z'
'-x+1/2, -y+1/2, z'
'-x+3/4, y+3/4, z+1/4'
'x+3/4, -y+3/4, z+1/4'

loop_
_atom_site_label
_atom_site_type_symbol
_atom_site_fract_x
_atom_site_fract_y
_atom_site_fract_z
_atom_site_U_iso_or_equiv
_atom_site_adp_type
_atom_site_occupancy
_atom_site_symmetry_multiplicity
_atom_site_calc_flag
_atom_site_refinement_flags
Co1 Co 1.0000 1.0000 0.62473(6) 0.0162(2) Uani 1 2 d S
N1 N 1.0000 1.0000 0.4774(4) 0.0197(13) Uani 1 2 d S
S4 S 0.89032(6) 0.6990(3) 0.68351(15) 0.0753(9) Uani 1 1 d .
N4 N 0.95503(11) 0.8513(4) 0.6305(3) 0.0215(9) Uani 1 1 d .
N12 N 1.06429(12) 0.7727(4) 0.6456(3) 0.0221(10) Uani 1 1 d .
C2 C 0.97415(16) 1.0818(6) 0.3326(4) 0.0293(13) Uani 1 1 d .
H2 H 0.9563 1.1356 0.3006 0.035 Uiso 1 1 calc R
N3 N 0.97393(12) 1.0960(4) 0.7427(3) 0.0195(9) Uani 1 1 d .
C4 C 0.95011(16) 1.1718(5) 0.4885(4) 0.0247(12) Uani 1 1 d .
C15 C 0.92821(15) 0.7874(6) 0.6513(4) 0.0256(12) Uani 1 1 d .
C3 C 0.97542(15) 1.0819(5) 0.4298(4) 0.0224(11) Uani 1 1 d .
N2 N 1.04444(12) 0.8444(4) 0.5775(3) 0.0201(9) Uani 1 1 d .
C11 C 1.05316(14) 0.8078(5) 0.7361(4) 0.0187(10) Uani 1 1 d .
C1 C 1.0000 1.0000 0.2847(6) 0.032(2) Uani 1 2 d S
H1 H 1.0000 1.0000 0.2195 0.039 Uiso 1 2 calc SR
C13 C 1.1029(2) 0.7212(10) 0.6279(6) 0.067(2) Uani 1 1 d .
H13A H 1.1023 0.6221 0.6218 0.101 Uiso 1 1 calc R
H13B H 1.1194 0.7463 0.6792 0.101 Uiso 1 1 calc R
H13C H 1.1126 0.7614 0.5710 0.101 Uiso 1 1 calc R
C5 C 0.9258(3) 1.2751(9) 0.4366(5) 0.065(3) Uani 1 1 d .
H5A H 0.9013 1.2346 0.4227 0.098 Uiso 1 1 calc R
H5B H 0.9384 1.3005 0.3792 0.098 Uiso 1 1 calc R
H5C H 0.9223 1.3561 0.4747 0.098 Uiso 1 1 calc R
C7 C 0.97146(15) 1.1064(5) 0.9130(4) 0.0216(11) Uani 1 1 d .
C16 C 0.98595(14) 1.0523(5) 0.8281(4) 0.0192(10) Uani 1 1 d .
C10 C 1.06901(14) 0.7454(5) 0.8180(4) 0.0208(11) Uani 1 1 d .
H10 H 1.0876 0.6764 0.8129 0.025 Uiso 1 1 calc R
C6 C 0.94338(15) 1.2119(6) 0.9040(4) 0.0222(11) Uani 1 1 d .
H6 H 0.9332 1.2527 0.9576 0.027 Uiso 1 1 calc R
C9 C 0.98649(16) 1.0511(6) 0.9990(4) 0.0250(11) Uani 1 1 d .
H9 H 0.9776 1.0857 1.0558 0.030 Uiso 1 1 calc R

loop_
_atom_site_aniso_label
_atom_site_aniso_U_11
_atom_site_aniso_U_22
_atom_site_aniso_U_33
_atom_site_aniso_U_23
_atom_site_aniso_U_13
_atom_site_aniso_U_12
Co1 0.0185(4) 0.0169(4) 0.0133(4) 0.000 0.000 -0.0002(4)
N1 0.024(3) 0.016(3) 0.020(4) 0.000 0.000 -0.009(3)
S4 0.0461(11) 0.119(2) 0.0608(13) 0.0547(13) -0.0290(9) -0.0551(12)
N4 0.022(2) 0.021(2) 0.021(2) 0.000(2) 0.000(2) -0.0004(17)
N12 0.019(2) 0.024(2) 0.024(3) 0.0024(18) 0.0050(18) 0.0013(17)
C2 0.027(3) 0.038(3) 0.023(3) 0.006(2) -0.011(2) -0.006(3)
N3 0.026(2) 0.017(2) 0.016(2) -0.0023(17) -0.0006(17) 0.0009(18)
C4 0.037(3) 0.015(2) 0.022(3) -0.005(2) -0.008(2) 0.001(2)
C15 0.025(3) 0.026(3) 0.025(3) 0.000(2) -0.001(2) 0.000(2)
C3 0.027(3) 0.017(3) 0.024(3) -0.001(2) -0.009(2) -0.007(2)
N2 0.020(2) 0.018(2) 0.023(2) -0.0031(18) -0.0019(18) 0.0006(16)
C11 0.016(2) 0.015(2) 0.026(3) -0.003(2) 0.000(2) -0.0002(19)
C1 0.033(5) 0.053(6) 0.012(4) 0.000 0.000 -0.007(4)
C13 0.046(4) 0.114(7) 0.042(4) -0.001(5) -0.008(4) 0.038(4)
C5 0.098(7) 0.071(5) 0.027(3) -0.010(4) -0.024(4) 0.051(5)
C7 0.023(2) 0.023(3) 0.019(2) -0.004(2) -0.002(2) -0.005(2)
C16 0.018(2) 0.018(3) 0.021(3) 0.001(2) -0.003(2) -0.002(2)
C10 0.018(2) 0.015(2) 0.029(3) 0.010(2) -0.003(2) -0.001(2)
C6 0.024(3) 0.021(2) 0.021(3) -0.0080(19) 0.005(2) 0.000(2)
C9 0.035(3) 0.025(3) 0.015(3) -0.005(2) 0.004(2) -0.006(2)

loop_
_atom_type_symbol
_atom_type_description
_atom_type_scat_dispersion_real
_atom_type_scat_dispersion_imag
_atom_type_scat_source
C C 0.0033 0.0016 'International Tables Vol C Tables 4.2.6.8 and 6.1.1.4'
H H 0.0000 0.0000 'International Tables Vol C Tables 4.2.6.8 and 6.1.1.4'
N N 0.0061 0.0033 'International Tables Vol C Tables 4.2.6.8 and 6.1.1.4'
S S 0.1246 0.1234 'International Tables Vol C Tables 4.2.6.8 and 6.1.1.4'
Co Co 0.3494 0.9721 'International Tables Vol C Tables 4.2.6.8 and 6.1.1.4'

loop_
_geom_angle_atom_site_label_1
_geom_angle_atom_site_label_2
_geom_angle_atom_site_label_3
_geom_angle
_geom_angle_site_symmetry_1
_geom_angle_site_symmetry_3
N1 Co1 N4 92.23(13) . .
N1 Co1 N4 92.23(13) . 2_775
N4 Co1 N4 175.5(3) . 2_775
N1 Co1 N3 142.42(11) . .
N4 Co1 N3 87.09(17) . .
N4 Co1 N3 89.37(16) 2_775 .
N1 Co1 N3 142.42(11) . 2_775
N4 Co1 N3 89.37(16) . 2_775
N4 Co1 N3 87.09(17) 2_775 2_775
N3 Co1 N3 75.2(2) . 2_775
N1 Co1 N2 72.64(12) . 2_775
N4 Co1 N2 87.53(15) . 2_775
N4 Co1 N2 93.81(14) 2_775 2_775
N3 Co1 N2 69.79(17) . 2_775
N3 Co1 N2 144.93(16) 2_775 2_775
N1 Co1 N2 72.64(12) . .
N4 Co1 N2 93.81(14) . .
N4 Co1 N2 87.53(15) 2_775 .
N3 Co1 N2 144.93(16) . .
N3 Co1 N2 69.79(17) 2_775 .
N2 Co1 N2 145.3(2) 2_775 .
C3 N1 C3 119.5(7) . 2_775
C3 N1 Co1 120.3(3) . .
C3 N1 Co1 120.3(3) 2_775 .
C15 N4 Co1 164.5(4) . .
N2 N12 C11 113.1(4) . .
N2 N12 C13 120.8(5) . .
C11 N12 C13 120.1(5) . .
C1 C2 C3 118.4(6) . .
C11 N3 C16 120.1(4) 2_775 .
C11 N3 Co1 123.5(4) 2_775 .
C16 N3 Co1 116.5(3) . .
N2 C4 C3 113.2(5) 2_775 .
N2 C4 C5 130.3(5) 2_775 .
C3 C4 C5 116.1(5) . .
N4 C15 S4 178.5(5) . .
N1 C3 C2 121.5(6) . .
N1 C3 C4 115.6(5) . .
C2 C3 C4 122.9(5) . .
C4 N2 N12 123.9(4) 2_775 .
C4 N2 Co1 118.3(4) 2_775 .
N12 N2 Co1 117.8(3) . .
N3 C11 N12 115.8(5) 2_775 .
N3 C11 C10 120.8(5) 2_775 .
N12 C11 C10 123.4(5) . .
C2 C1 C2 120.5(8) . 2_775
C16 C7 C6 115.7(4) . .
C16 C7 C9 117.7(5) . .
C6 C7 C9 126.6(5) . .
N3 C16 C16 116.0(3) . 2_775
N3 C16 C7 123.1(4) . .
C16 C16 C7 120.9(3) 2_775 .
C6 C10 C11 119.2(5) 2_775 .
C10 C6 C7 121.1(5) 2_775 .
C9 C9 C7 121.3(3) 2_775 .

loop_
_geom_bond_atom_site_label_1
_geom_bond_atom_site_label_2
_geom_bond_distance
_geom_bond_site_symmetry_2
Co1 N1 2.101(6) .
Co1 N4 2.123(4) .
Co1 N4 2.123(4) 2_775
Co1 N3 2.124(4) .
Co1 N3 2.124(4) 2_775
Co1 N2 2.257(4) 2_775
Co1 N2 2.257(4) .
N1 C3 1.347(6) .
N1 C3 1.347(6) 2_775
S4 C15 1.634(5) .
N4 C15 1.156(7) .
N12 N2 1.377(6) .
N12 C11 1.389(7) .
N12 C13 1.454(8) .
C2 C1 1.377(7) .
C2 C3 1.386(7) .
N3 C11 1.325(6) 2_775
N3 C16 1.355(7) .
C4 N2 1.293(7) 2_775
C4 C3 1.492(8) .
C4 C5 1.500(8) .
N2 C4 1.293(7) 2_775
C11 N3 1.325(6) 2_775
C11 C10 1.426(7) .
C1 C2 1.377(7) 2_775
C7 C16 1.411(7) .
C7 C6 1.415(8) .
C7 C9 1.435(8) .
C16 C16 1.405(10) 2_775
C10 C6 1.363(8) 2_775
C6 C10 1.363(8) 2_775
C9 C9 1.361(12) 2_775
